data_1525660
loop_
_publ_author_name
'Bellingeri, E.'
'Dhalle, M.'
'Gladyshevskii, R.E.'
'Grasso, G.'
'Fluekiger, R.'

_publ_section_title
;
 New Bi-based high-Tc superconducting phases obtained by low-temperature
 fluorination
;
_journal_name_full 'Physica C (Amsterdam)'
_journal_page_first 267
_journal_page_last 278
_journal_volume 329
_journal_year 2000
_chemical_formula_sum 'Bi2 Ca1.7 Cu3 F4 O8 Pb0.3 Sr2'
_chemical_name_systematic '(Bi1.7 Pb0.3) Sr2 (Ca1.7 Bi0.3) Cu3 O8 F4'
_space_group_IT_number 37
_symmetry_space_group_name_Hall 'A -2a 2'
_symmetry_space_group_name_H-M 'A 2 a a'
_cell_angle_alpha 90
_cell_angle_beta 90
_cell_angle_gamma 90
_cell_formula_units_Z 4
_cell_length_a 5.409
_cell_length_b 5.407
_cell_length_c 38.792
_cell_volume 1134.529
_citation_journal_id_ASTM PHYCE6
_cod_data_source_file Bellingeri_PHYCE6_2000_402.cif
_cod_data_source_block Bi2Ca1.7Cu3F4O8Pb0.3Sr2
_cod_original_sg_symbol_Hall 'C 2 -2c (z,x,y)'
_cod_database_code 1525660

loop_
_symmetry_equiv_pos_as_xyz
x,y,z
x,-y,-z
x+1/2,-y,z
x+1/2,y,-z
x,y+1/2,z+1/2
x,-y+1/2,-z+1/2
x+1/2,-y+1/2,z+1/2
x+1/2,y+1/2,-z+1/2

loop_
_atom_site_label
_atom_site_type_symbol
_atom_site_fract_x
_atom_site_fract_y
_atom_site_fract_z
_atom_site_occupancy
_atom_site_U_iso_or_equiv
O2 O-2 0.25 0 0.1694 1 0.0
Cu1 Cu+2 0 0.25 0.1676 1 0.0
Bi2 Bi+3 0.5 0.25 0.2091 0.15 0.0
Pb1 Pb+2 0.023 0.259 0.0323 0.15 0.0
Cu2 Cu+2 0 0.25 0.25 1 0.0
F2 F-1 0.254 0 0 1 0.0
O3 O-2 0.25 0.5 0.1666 1 0.0
F3 F-1 0.286 0.5 0 1 0.0
O4 O-2 0 0.25 0.1091 1 0.0
Bi1 Bi+3 0.023 0.259 0.0323 0.85 0.0
Sr1 Sr+2 0.5 0.25 0.1239 1 0.0
F1 F-1 0.523 0.172 0.056 1 0.0
Ca1 Ca+2 0.5 0.25 0.2091 0.85 0.0
O1 O-2 0.25 0 0.252 1 0.0
